data_7125802
loop_
_publ_author_name
'Makarov, Alexander Yu'
'Volkova, Yulia M.'
'Shundrin, Leonid A.'
'Dmitriev, Alexey A.'
'Irtegova, Irina G.'
'Bagryanskaya, Irina Yu'
'Shundrina, Inna K.'
'Gritsan, Nina P.'
'Beckmann, Jens'
'Zibarev, Andrey V.'

_publ_section_title
;
 Chemistry of Herz radicals: a new way to near-IR dyes with multiple
 long-lived and differently-coloured redox states.
;
_journal_issue 5
_journal_name_full 'Chemical communications (Cambridge, England)'
_journal_page_first 727
_journal_page_last 730
_journal_paper_doi 10.1039/c9cc08557b
_journal_volume 56
_journal_year 2020
_chemical_formula_moiety 'C20 H20 N4 S4'
_chemical_formula_sum 'C20 H20 N4 S4'
_chemical_formula_weight 444.64
_chemical_name_systematic
;
 4,10-di-tert-butyl-bis([1,2,3]dithiazolo)[5,4-a:5',4'-h]phenazine
;
_space_group_crystal_system orthorhombic
_space_group_IT_number 72
_space_group_name_Hall '-I 2 2c'
_space_group_name_H-M_alt 'I b a m'
_atom_sites_solution_hydrogens mixed
_audit_creation_method SHELXL-2014/7
_audit_update_record
;
2019-09-06 deposited with the CCDC.	2019-12-05 downloaded from the CCDC.
;
_cell_angle_alpha 90
_cell_angle_beta 90
_cell_angle_gamma 90
_cell_formula_units_Z 4
_cell_length_a 13.634(3)
_cell_length_b 23.059(5)
_cell_length_c 6.8383(14)
_cell_measurement_reflns_used 3195
_cell_measurement_temperature 296(2)
_cell_measurement_theta_max 25.41
_cell_measurement_theta_min 2.99
_cell_volume 2149.9(8)
_computing_cell_refinement 'Bruker SAINT'
_computing_data_collection 'Bruker APEX2'
_computing_data_reduction 'Bruker SAINT'
_computing_molecular_graphics 'Bruker SHELXTL'
_computing_publication_material 'Bruker SHELXTL'
_computing_structure_refinement 'SHELXL-2014/7 (Sheldrick, 2014)'
_computing_structure_solution 'SHELXS-97 (Sheldrick, 2008)'
_diffrn_ambient_temperature 296(2)
_diffrn_measured_fraction_theta_full 0.998
_diffrn_measured_fraction_theta_max 0.998
_diffrn_measurement_device_type 'Bruker APEX-II CCD'
_diffrn_measurement_method '\f and \w scans'
_diffrn_radiation_type MoK\a
_diffrn_radiation_wavelength 0.71073
_diffrn_reflns_av_R_equivalents 0.0762
_diffrn_reflns_av_unetI/netI 0.0391
_diffrn_reflns_Laue_measured_fraction_full 0.998
_diffrn_reflns_Laue_measured_fraction_max 0.998
_diffrn_reflns_limit_h_max 17
_diffrn_reflns_limit_h_min -17
_diffrn_reflns_limit_k_max 30
_diffrn_reflns_limit_k_min -29
_diffrn_reflns_limit_l_max 7
_diffrn_reflns_limit_l_min -8
_diffrn_reflns_number 18186
_diffrn_reflns_point_group_measured_fraction_full 0.998
_diffrn_reflns_point_group_measured_fraction_max 0.998
_diffrn_reflns_theta_full 25.242
_diffrn_reflns_theta_max 27.538
_diffrn_reflns_theta_min 2.988
_diffrn_source 'sealed tube'
_exptl_absorpt_coefficient_mu 0.456
_exptl_absorpt_correction_T_max 0.9281
_exptl_absorpt_correction_T_min 0.8421
_exptl_absorpt_correction_type multi-scan
_exptl_absorpt_process_details SADABS
_exptl_crystal_colour black
_exptl_crystal_density_diffrn 1.374
_exptl_crystal_density_method 'not measured'
_exptl_crystal_description needle
_exptl_crystal_F_000 928
_exptl_crystal_size_max 0.900
_exptl_crystal_size_mid 0.060
_exptl_crystal_size_min 0.030
_refine_diff_density_max 0.215
_refine_diff_density_min -0.304
_refine_diff_density_rms 0.060
_refine_ls_extinction_method none
_refine_ls_goodness_of_fit_ref 1.057
_refine_ls_hydrogen_treatment mixed
_refine_ls_matrix_type full
_refine_ls_number_parameters 88
_refine_ls_number_reflns 1343
_refine_ls_number_restraints 0
_refine_ls_restrained_S_all 1.057
_refine_ls_R_factor_all 0.0711
_refine_ls_R_factor_gt 0.0390
_refine_ls_shift/su_max 0.000
_refine_ls_shift/su_mean 0.000
_refine_ls_structure_factor_coef Fsqd
_refine_ls_weighting_details 'w=1/[\s^2^(Fo^2^)+(0.0490P)^2^+1.9907P] where P=(Fo^2^+2Fc^2^)/3'
_refine_ls_weighting_scheme calc
_refine_ls_wR_factor_gt 0.0929
_refine_ls_wR_factor_ref 0.1128
_reflns_Friedel_coverage 0.000
_reflns_number_gt 922
_reflns_number_total 1343
_reflns_threshold_expression 'I > 2\s(I)'
_cod_data_source_file c9cc08557b2.cif
_cod_data_source_block 1_m687
_cod_depositor_comments 'Adding full bibliography for 7125802--7125809.cif.'
_cod_original_cell_volume 2149.8(7)
_cod_database_code 7125802
_shelx_shelxl_version_number 2014/7
_shelx_space_group_comment
;
The symmetry employed for this shelxl refinement is uniquely defined
by the following loop, which should always be used as a source of
symmetry information in preference to the above space-group names.
They are only intended as comments.
;
_shelx_estimated_absorpt_t_min 0.685
_shelx_estimated_absorpt_t_max 0.986

loop_
_space_group_symop_operation_xyz
'x, y, z'
'-x, -y, z'
'x, -y, -z+1/2'
'-x, y, -z+1/2'
'x+1/2, y+1/2, z+1/2'
'-x+1/2, -y+1/2, z+1/2'
'x+1/2, -y+1/2, -z+1'
'-x+1/2, y+1/2, -z+1'
'-x, -y, -z'
'x, y, -z'
'-x, y, z-1/2'
'x, -y, z-1/2'
'-x+1/2, -y+1/2, -z+1/2'
'x+1/2, y+1/2, -z+1/2'
'-x+1/2, y+1/2, z'
'x+1/2, -y+1/2, z'

loop_
_atom_site_label
_atom_site_type_symbol
_atom_site_fract_x
_atom_site_fract_y
_atom_site_fract_z
_atom_site_U_iso_or_equiv
_atom_site_adp_type
_atom_site_occupancy
_atom_site_site_symmetry_order
_atom_site_calc_flag
_atom_site_refinement_flags_posn
_atom_site_refinement_flags_adp
_atom_site_refinement_flags_occupancy
S1 S 0.05290(6) 0.33135(3) 0.5000 0.0393(2) Uani 1 2 d S T P
S2 S -0.05337(7) 0.26626(3) 0.5000 0.0490(3) Uani 1 2 d S T P
N1 C -0.0382(2) 0.38417(12) 0.5000 0.0294(6) Uani 1 2 d S T P
N2 N 0.08086(18) 0.45983(10) 0.5000 0.0313(6) Uani 1 2 d S T P
C3 C -0.0159(2) 0.44267(11) 0.5000 0.0285(6) Uani 1 2 d S T P
C5 C 0.1945(2) 0.53821(12) 0.5000 0.0347(7) Uani 1 2 d S T P
H5A H 0.2453 0.5113 0.5000 0.042 Uiso 1 2 calc R U P
C4 C 0.0950(2) 0.51673(11) 0.5000 0.0297(6) Uani 1 2 d S T P
C1 N -0.1515(2) 0.30638(11) 0.5000 0.0441(7) Uani 1 2 d S T P
C2 C -0.1372(2) 0.36323(12) 0.5000 0.0338(7) Uani 1 2 d S T P
C6 C 0.2179(2) 0.59534(12) 0.5000 0.0365(7) Uani 1 2 d S T P
C7 C 0.3249(2) 0.61651(15) 0.5000 0.0525(9) Uani 1 2 d S T P
C9 C 0.3973(3) 0.5658(2) 0.5000 0.0755(14) Uani 1 2 d S T P
H9A H 0.384(3) 0.5425(15) 0.378(5) 0.113 Uiso 1 1 d . U .
H9B H 0.464(4) 0.580(2) 0.5000 0.113 Uiso 1 2 d S U P
C8 C 0.3434(2) 0.65290(13) 0.6848(5) 0.0891(11) Uani 1 1 d . . .
H8A H 0.3027 0.6869 0.6818 0.134 Uiso 1 1 calc R U .
H8B H 0.4111 0.6643 0.6893 0.134 Uiso 1 1 calc R U .
H8C H 0.3279 0.6303 0.7985 0.134 Uiso 1 1 calc R U .

loop_
_atom_site_aniso_label
_atom_site_aniso_U_11
_atom_site_aniso_U_22
_atom_site_aniso_U_33
_atom_site_aniso_U_23
_atom_site_aniso_U_13
_atom_site_aniso_U_12
S1 0.0456(5) 0.0300(4) 0.0424(4) 0.000 0.000 -0.0043(3)
S2 0.0614(6) 0.0269(4) 0.0588(6) 0.000 0.000 -0.0106(4)
N1 0.0362(16) 0.0279(13) 0.0242(13) 0.000 0.000 -0.0078(11)
N2 0.0346(13) 0.0290(13) 0.0302(13) 0.000 0.000 -0.0054(9)
C3 0.0336(15) 0.0297(14) 0.0222(13) 0.000 0.000 -0.0099(12)
C5 0.0313(15) 0.0360(16) 0.0370(16) 0.000 0.000 -0.0078(12)
C4 0.0336(15) 0.0310(15) 0.0245(13) 0.000 0.000 -0.0097(11)
C1 0.0491(16) 0.0331(13) 0.0502(16) 0.000 0.000 -0.0148(12)
C2 0.0426(17) 0.0323(15) 0.0265(14) 0.000 0.000 -0.0135(13)
C6 0.0379(17) 0.0391(17) 0.0325(15) 0.000 0.000 -0.0151(13)
C7 0.0386(18) 0.049(2) 0.069(2) 0.000 0.000 -0.0207(15)
C9 0.034(2) 0.071(3) 0.122(4) 0.000 0.000 -0.0161(19)
C8 0.0611(18) 0.093(2) 0.114(3) -0.036(2) -0.0299(19) -0.0199(16)

loop_
_atom_type_symbol
_atom_type_description
_atom_type_scat_dispersion_real
_atom_type_scat_dispersion_imag
_atom_type_scat_source
C C 0.0033 0.0016 'International Tables Vol C Tables 4.2.6.8 and 6.1.1.4'
H H 0.0000 0.0000 'International Tables Vol C Tables 4.2.6.8 and 6.1.1.4'
N N 0.0061 0.0033 'International Tables Vol C Tables 4.2.6.8 and 6.1.1.4'
S S 0.1246 0.1234 'International Tables Vol C Tables 4.2.6.8 and 6.1.1.4'

loop_
_geom_angle_atom_site_label_1
_geom_angle_atom_site_label_2
_geom_angle_atom_site_label_3
_geom_angle
_geom_angle_site_symmetry_1
_geom_angle_site_symmetry_3
N1 S1 S2 90.46(10) . .
C1 S2 S1 99.34(9) . .
C3 N1 C2 122.4(3) . .
C3 N1 S1 121.8(2) . .
C2 N1 S1 115.9(2) . .
C4 N2 C3 115.1(2) . .
N2 C3 N1 119.4(3) . .
N2 C3 C4 122.3(2) . 9_566
N1 C3 C4 118.3(2) . 9_566
C6 C5 C4 123.7(3) . .
N2 C4 C3 122.6(3) . 9_566
N2 C4 C5 118.4(3) . .
C3 C4 C5 119.0(2) 9_566 .
C2 C1 S2 116.1(2) . .
C1 C2 N1 118.2(3) . .
C1 C2 C6 122.5(3) . 9_566
N1 C2 C6 119.3(2) . 9_566
C5 C6 C2 117.4(3) . 9_566
C5 C6 C7 122.1(3) . .
C2 C6 C7 120.5(3) 9_566 .
C9 C7 C6 111.7(3) . .
C9 C7 C8 108.1(2) . .
C6 C7 C8 109.2(2) . .
C9 C7 C8 108.1(2) . 10_556
C6 C7 C8 109.2(2) . 10_556
C8 C7 C8 110.5(3) . 10_556

loop_
_geom_bond_atom_site_label_1
_geom_bond_atom_site_label_2
_geom_bond_distance
_geom_bond_site_symmetry_2
S1 N1 1.739(3) .
S1 S2 2.0861(11) .
S2 C1 1.627(3) .
N1 C3 1.383(4) .
N1 C2 1.434(4) .
N2 C4 1.326(3) .
N2 C3 1.377(4) .
C3 C4 1.428(4) 9_566
C5 C6 1.355(4) .
C5 C4 1.444(4) .
C4 C3 1.428(4) 9_566
C1 C2 1.325(4) .
C2 C6 1.457(4) 9_566
C6 C2 1.457(4) 9_566
C6 C7 1.538(4) .
C7 C9 1.529(6) .
C7 C8 1.538(3) .
C7 C8 1.538(3) 10_556
